data_4314159
loop_
_publ_author_name
'Gyu-Shik Kim'
'Huadong Zeng'
'Wade A. Neiwert'
'Jennifer J. Cowan'
'Donald VanDerveer'
'Craig L. Hill'
'Ira A. Weinstock'

_publ_contact_author
;
    Ira A. Weinstock
    Department of Chemistry
    Emory University
    1515 Pierce Drive
    Atlanta, GA 30322
;
_publ_contact_author_email iaweinst@wisc.edu
_publ_contact_author_fax '404 727 6076'
_publ_contact_author_phone '404 727 7699'
_publ_section_title
;
 Dimerization of A-\a-[SiNb3W9O40]7- by pH-Controlled Formation of
 Individual Nb-\m-O-Nb Linkages
;
_journal_name_full 'Inorganic Chemistry'
_journal_page_first 5537
_journal_page_last 5544
_journal_paper_doi 10.1021/ic0341845
_journal_volume 42
_journal_year 2003
_chemical_formula_analytical H2Cs8[Si2Nb6W18O78]20H2O
_chemical_formula_moiety H2Cs8[Si2Nb6W18O78]18H2O
_chemical_formula_structural H2Cs8[Si2Nb6W18O78]18H2O
_chemical_formula_sum 'Cs8 H38 Nb6 O96 Si2 W18'
_chemical_formula_weight 6560.30
_chemical_name_systematic
; 
 ? 
;
_space_group_IT_number 63
_symmetry_cell_setting orthorhombic
_symmetry_space_group_name_Hall '-C 2c 2'
_symmetry_space_group_name_H-M 'C m c m'
_atom_sites_solution_hydrogens geom
_atom_sites_solution_primary direct
_atom_sites_solution_secondary difmap
_audit_creation_method SHELXL
_cell_angle_alpha 90.00
_cell_angle_beta 90.00
_cell_angle_gamma 90.00
_cell_formula_units_Z 4
_cell_length_a 40.847(2)
_cell_length_b 13.2130(7)
_cell_length_c 16.8179(9)
_cell_measurement_temperature 173(2)
_cell_measurement_theta_max 25.0
_cell_measurement_theta_min 1.34
_cell_volume 9076.8(8)
_computing_cell_refinement 'Siemens XSCANS'
_computing_data_collection 'Siemens XSCANS'
_computing_data_reduction 'Siemens SHELXTL'
_computing_molecular_graphics 'Siemens SHELXTL'
_computing_publication_material 'Siemens SHELXTL'
_computing_structure_refinement 'SHELXL-93 (Sheldrick, 1993)'
_computing_structure_solution 'SHELXS-86 (Sheldrick, 1990)'
_diffrn_ambient_temperature 173(2)
_diffrn_measurement_device 'Siemens SMART CCD'
_diffrn_measurement_method '\w scans'
_diffrn_radiation_monochromator graphite
_diffrn_radiation_source 'fine-focus sealed tube'
_diffrn_radiation_type MoK\a
_diffrn_radiation_wavelength 0.71073
_diffrn_reflns_av_R_equivalents 0.1374
_diffrn_reflns_av_sigmaI/netI 0.1165
_diffrn_reflns_limit_h_max 53
_diffrn_reflns_limit_h_min -35
_diffrn_reflns_limit_k_max 17
_diffrn_reflns_limit_k_min -16
_diffrn_reflns_limit_l_max 22
_diffrn_reflns_limit_l_min -21
_diffrn_reflns_number 26621
_diffrn_reflns_theta_max 28.32
_diffrn_reflns_theta_min 1.00
_exptl_absorpt_coefficient_mu 26.742
_exptl_absorpt_correction_type SADABS
_exptl_crystal_colour colorless
_exptl_crystal_density_diffrn 4.804
_exptl_crystal_density_meas ?
_exptl_crystal_density_method none
_exptl_crystal_description Block
_exptl_crystal_F_000 11360
_exptl_crystal_size_max 0.16
_exptl_crystal_size_mid 0.11
_exptl_crystal_size_min 0.03
_refine_diff_density_max 3.658
_refine_diff_density_min -4.552
_refine_diff_density_rms 0.638
_refine_ls_extinction_coef 0.000000(2)
_refine_ls_extinction_expression Fc^*^=kFc[1+0.001xFc^2^\l^3^/sin(2\q)]^-1/4^
_refine_ls_extinction_method SHELXL
_refine_ls_goodness_of_fit_all 1.023
_refine_ls_goodness_of_fit_ref 1.155
_refine_ls_hydrogen_treatment none
_refine_ls_matrix_type full
_refine_ls_number_parameters 294
_refine_ls_number_reflns 5733
_refine_ls_number_restraints 1
_refine_ls_restrained_S_all 1.023
_refine_ls_restrained_S_obs 1.155
_refine_ls_R_factor_all 0.1353
_refine_ls_R_factor_gt 0.0685
_refine_ls_shift/esd_mean 0.007
_refine_ls_shift/su_max -1.875
_refine_ls_structure_factor_coef Fsqd
_refine_ls_weighting_details 'w=1/[\s^2^(Fo^2^)+(0.0747P)^2^+0.0000P] where P=(Fo^2^+2Fc^2^)/3'
_refine_ls_weighting_scheme calc
_refine_ls_wR_factor_all 0.1647
_refine_ls_wR_factor_ref 0.1407
_reflns_number_gt 3370
_reflns_number_total 5733
_reflns_threshold_expression >2sigma(I)
_cod_data_source_file ic0341845si20030218_022159.cif
_cod_data_source_block hill12
_cod_depositor_comments
;
The following automatic conversions were performed:

'_symmetry_cell_setting' value 'Orthorhombic' changed to
'orthorhombic' according to the built-in table from CIF Core
dictionary named 'cif_core.dic' version 2.4.1 from 2010-06-29.

Automatic conversion script
Id: cif_fix_values 1646 2011-03-28 12:23:43Z adriana 

The following automatic conversions were performed:

'_exptl_crystal_density_meas' value 'none' was changed to '?' - the
value is perceived as not measured.

Automatic conversion script
Id: cif_fix_values 3008 2015-01-20 13:52:24Z robertas 

The following automatic conversions were performed:

'_refine_ls_weighting_scheme' value 'calc
w=1/[\s^2^(Fo^2^)+(0.0747P)^2^+0.0000P] where P=(Fo^2^+2Fc^2^)/3' was
changed to 'calc'. New tag '_refine_ls_weighting_details' was
created. The value of the new tag was set to
'w=1/[\s^2^(Fo^2^)+(0.0747P)^2^+0.0000P] where P=(Fo^2^+2Fc^2^)/3'.

Automatic conversion script
Id: cif_fix_values 3143 2015-03-26 13:38:13Z robertas 
;
_cod_original_cell_volume 9076.7(8)
_cod_original_formula_sum 'H38 Cs8 Nb6 O96 Si2 W18'
_cod_database_code 4314159

loop_
_symmetry_equiv_pos_as_xyz
'x, y, z'
'-x, -y, z+1/2'
'-x, y, -z+1/2'
'x, -y, -z'
'x+1/2, y+1/2, z'
'-x+1/2, -y+1/2, z+1/2'
'-x+1/2, y+1/2, -z+1/2'
'x+1/2, -y+1/2, -z'
'-x, -y, -z'
'x, y, -z-1/2'
'x, -y, z-1/2'
'-x, y, z'
'-x+1/2, -y+1/2, -z'
'x+1/2, y+1/2, -z-1/2'
'x+1/2, -y+1/2, z-1/2'
'-x+1/2, y+1/2, z'

loop_
_atom_site_aniso_label
_atom_site_aniso_U_11
_atom_site_aniso_U_22
_atom_site_aniso_U_33
_atom_site_aniso_U_23
_atom_site_aniso_U_13
_atom_site_aniso_U_12
W1 0.0064(4) 0.0338(5) 0.0263(5) -0.0001(4) -0.0021(3) -0.0008(3)
W2 0.0106(6) 0.0270(6) 0.0302(7) 0.000 0.000 0.0037(5)
W3 0.0174(5) 0.0243(4) 0.0262(5) -0.0028(4) -0.0011(4) -0.0048(4)
W4 0.0107(4) 0.0295(5) 0.0193(4) 0.0001(3) -0.0014(3) -0.0020(4)
W5 0.0134(4) 0.0230(4) 0.0219(5) 0.0022(3) 0.0001(3) -0.0017(3)
Nb1 0.0138(13) 0.0184(13) 0.0266(15) 0.000 0.000 0.0007(11)
Nb2 0.0063(8) 0.0259(9) 0.0208(10) -0.0006(8) 0.0014(7) 0.0006(7)
Si1 0.002(3) 0.010(3) 0.016(4) 0.000 0.000 0.001(3)
Cs1 0.138(4) 0.040(2) 0.045(2) 0.000 0.000 -0.024(2)
Cs2 0.028(3) 0.141(8) 0.093(6) 0.081(5) 0.000 0.000
Cs3 0.0297(13) 0.095(2) 0.0415(14) 0.0062(12) -0.0030(9) -0.0019(12)
Cs4 0.035(2) 0.044(2) 0.045(2) -0.0183(13) 0.000 0.000
Cs5 0.025(4) 0.064(5) 0.067(5) 0.000 0.000 0.000
O1 0.021(9) 0.070(11) 0.025(9) 0.008(8) -0.012(7) 0.000(8)
O2 0.009(7) 0.033(8) 0.040(9) 0.017(7) -0.010(6) -0.003(6)
O3 0.005(7) 0.035(8) 0.034(9) 0.002(7) -0.001(6) 0.012(6)
O5 0.015(8) 0.032(8) 0.028(8) -0.014(6) 0.012(6) -0.018(6)
O7 0.021(9) 0.044(9) 0.044(10) 0.023(8) 0.002(7) 0.002(8)
O8 0.019(8) 0.036(8) 0.019(8) -0.011(6) -0.006(6) -0.010(6)
O9 0.049(15) 0.029(11) 0.011(10) 0.000 0.000 0.001(10)
O10 0.029(9) 0.025(8) 0.031(9) 0.001(6) -0.001(7) -0.003(7)
O11 0.006(7) 0.038(8) 0.026(8) -0.002(7) 0.001(6) -0.008(6)
O12 0.030(9) 0.031(8) 0.026(9) 0.000(7) 0.008(7) -0.007(7)
O14 0.021(8) 0.023(7) 0.032(9) 0.004(6) 0.004(6) 0.001(6)
O15 0.028(9) 0.024(8) 0.045(10) 0.015(7) -0.012(7) -0.007(7)
O16 0.013(7) 0.031(8) 0.023(8) 0.003(6) 0.002(6) -0.004(6)
O17 0.017(11) 0.023(10) 0.023(11) 0.000 0.000 0.013(9)
O18 0.018(12) 0.041(13) 0.053(16) 0.000 0.000 0.022(10)
O19 0.012(7) 0.021(7) 0.041(9) 0.003(6) -0.005(6) -0.003(6)
O20 0.003(10) 0.028(11) 0.046(14) 0.000(10) 0.000 0.000
O23 0.003(9) 0.016(9) 0.018(10) 0.000 0.000 0.002(7)

loop_
_atom_site_label
_atom_site_type_symbol
_atom_site_fract_x
_atom_site_fract_y
_atom_site_fract_z
_atom_site_U_iso_or_equiv
_atom_site_thermal_displace_type
_atom_site_occupancy
_atom_site_calc_flag
_atom_site_refinement_flags
_atom_site_disorder_group
W1 W 0.19202(2) 0.22869(7) 0.34995(5) 0.0222(2) Uani 1 d . .
W2 W 0.16411(3) 0.02377(9) 0.2500 0.0226(3) Uani 1 d S .
W3 W 0.14337(2) 0.46612(6) 0.35031(5) 0.0226(2) Uani 1 d . .
W4 W 0.11392(2) 0.23932(6) 0.46219(5) 0.0198(2) Uani 1 d . .
W5 W 0.08575(2) 0.03623(6) 0.36103(5) 0.0194(2) Uani 1 d . .
Nb1 Nb 0.07157(6) 0.4823(2) 0.2500 0.0196(6) Uani 1 d S .
Nb2 Nb 0.04376(4) 0.25493(13) 0.35924(11) 0.0177(4) Uani 1 d . .
Si1 Si 0.1157(2) 0.2470(5) 0.2500 0.0092(14) Uani 1 d S .
Cs1 Cs 0.10983(10) -0.2398(2) 0.2500 0.0743(14) Uani 0.933(9) d SP .
Cs2 Cs 0.0000 0.0418(5) 0.5268(4) 0.087(3) Uani 0.488(7) d SP .
Cs3 Cs 0.19964(5) 0.2300(2) 0.58878(14) 0.0555(9) Uani 0.770(5) d P .
Cs4 Cs 0.06216(7) 0.5000 0.5000 0.0413(10) Uani 0.776(6) d SP .
Cs5 Cs 0.0000 -0.0111(6) 0.2500 0.052(3) Uani 0.484(10) d SP .
O1 O 0.2243(4) 0.2334(11) 0.4135(9) 0.039(4) Uani 1 d . .
O2 O 0.1577(3) 0.2070(10) 0.4211(8) 0.027(3) Uani 1 d . .
O3 O 0.1926(3) 0.0853(10) 0.3306(8) 0.024(3) Uani 1 d . .
O4 O 0.2144(5) 0.2470(13) 0.2500 0.029(5) Uiso 1 d S .
O5 O 0.1782(3) 0.3629(10) 0.3416(8) 0.025(3) Uani 1 d . .
O6 O 0.1775(5) -0.0997(14) 0.2500 0.026(5) Uiso 1 d S .
O7 O 0.1314(3) 0.0147(11) 0.3268(9) 0.037(4) Uani 1 d . .
O8 O 0.1623(3) 0.5487(10) 0.4138(8) 0.025(3) Uani 1 d . .
O9 O 0.1591(5) 0.5166(14) 0.2500 0.030(5) Uani 1 d S .
O10 O 0.1036(3) 0.5321(10) 0.3326(8) 0.028(3) Uani 1 d . .
O11 O 0.1225(3) 0.3732(10) 0.4220(8) 0.024(3) Uani 1 d . .
O12 O 0.1220(3) 0.2516(9) 0.5613(9) 0.029(4) Uani 1 d . .
O13 O 0.1049(3) 0.0993(9) 0.4542(8) 0.025(3) Uiso 1 d . .
O14 O 0.0686(3) 0.2670(9) 0.4599(8) 0.025(3) Uani 1 d . .
O15 O 0.0755(3) -0.0808(10) 0.3920(9) 0.032(4) Uani 1 d . .
O16 O 0.0460(3) 0.1025(10) 0.3797(8) 0.022(3) Uani 1 d . .
O17 O 0.0763(4) 0.0256(13) 0.2500 0.021(4) Uani 1 d S .
O18 O 0.0439(5) 0.5810(15) 0.2500 0.037(6) Uani 1 d S .
O19 O 0.0539(3) 0.3875(9) 0.3323(8) 0.025(3) Uani 1 d . .
O20 O 0.0000 0.2625(13) 0.3979(12) 0.026(5) Uani 1 d S .
O21 O 0.0363(4) 0.2238(12) 0.2500 0.013(4) Uiso 1 d S .
O22 O 0.1527(4) 0.1972(13) 0.2500 0.018(4) Uiso 1 d S .
O23 O 0.1185(4) 0.3690(12) 0.2500 0.012(4) Uani 1 d S .
O24 O 0.0960(3) 0.2112(8) 0.3289(7) 0.016(3) Uiso 1 d . .
OW1 O 0.1740(5) 0.0000 0.5000 0.031(5) Uiso 1 d S .
OW2 O 0.2185(8) 0.3206(22) 0.7500 0.086(10) Uiso 1 d S .
OW3 O 0.0000 0.5766(28) 0.4028(24) 0.126(14) Uiso 1 d S .
OW4 O 0.2673(9) -0.0305(27) 0.2279(31) 0.099(17) Uiso 0.50 d P .
OW5 O 0.2406(10) 0.0424(27) 0.6185(23) 0.194(15) Uiso 1 d . .
OW6 O 0.2243(11) 0.4636(33) 0.4978(40) 0.118(21) Uiso 0.50 d P .
OW7 O -0.0337(16) -0.2080(46) 0.2500 0.245(29) Uiso 1 d S .
OW8 O 0.0141(25) 0.2031(59) 0.5898(55) 0.275(51) Uiso 0.50 d P .

loop_
_atom_type_symbol
_atom_type_description
_atom_type_scat_dispersion_real
_atom_type_scat_dispersion_imag
_atom_type_scat_source
O O 0.0106 0.0060 'International Tables Vol C Tables 4.2.6.8 and 6.1.1.4'
H H 0.0000 0.0000 'International Tables Vol C Tables 4.2.6.8 and 6.1.1.4'
Si Si 0.0817 0.0704 'International Tables Vol C Tables 4.2.6.8 and 6.1.1.4'
Nb Nb -2.0727 0.6215 'International Tables Vol C Tables 4.2.6.8 and 6.1.1.4'
Cs Cs -0.3680 2.1192 'International Tables Vol C Tables 4.2.6.8 and 6.1.1.4'
W W -0.8490 6.8722 'International Tables Vol C Tables 4.2.6.8 and 6.1.1.4'

loop_
_geom_angle_atom_site_label_1
_geom_angle_atom_site_label_2
_geom_angle_atom_site_label_3
_geom_angle
_geom_angle_site_symmetry_1
_geom_angle_site_symmetry_3
_geom_angle_publ_flag
O1 W1 O2 100.7(7) . . ?
O1 W1 O5 104.3(7) . . ?
O2 W1 O5 88.1(5) . . ?
O1 W1 O3 97.6(6) . . ?
O2 W1 O3 88.1(6) . . ?
O5 W1 O3 158.1(5) . . ?
O1 W1 O4 100.2(7) . . ?
O2 W1 O4 159.2(7) . . ?
O5 W1 O4 87.7(7) . . ?
O3 W1 O4 88.3(7) . . ?
O1 W1 O22 169.2(7) . . ?
O2 W1 O22 85.3(5) . . ?
O5 W1 O22 84.7(6) . . ?
O3 W1 O22 73.4(6) . . ?
O4 W1 O22 74.0(6) . . ?
O1 W1 Cs3 46.6(5) . . ?
O2 W1 Cs3 54.5(4) . . ?
O5 W1 Cs3 95.4(4) . . ?
O3 W1 Cs3 99.9(4) . . ?
O4 W1 Cs3 146.3(5) . . ?
O22 W1 Cs3 139.7(3) . . ?
O6 W2 O7 99.6(6) . . ?
O6 W2 O7 99.6(6) . 10_556 ?
O7 W2 O7 87.8(9) . 10_556 ?
O6 W2 O3 101.8(6) . 10_556 ?
O7 W2 O3 158.6(6) . 10_556 ?
O7 W2 O3 88.5(6) 10_556 10_556 ?
O6 W2 O3 101.8(6) . . ?
O7 W2 O3 88.5(6) . . ?
O7 W2 O3 158.6(6) 10_556 . ?
O3 W2 O3 87.3(8) 10_556 . ?
O6 W2 O22 173.1(8) . . ?
O7 W2 O22 85.4(5) . . ?
O7 W2 O22 85.4(5) 10_556 . ?
O3 W2 O22 73.3(5) 10_556 . ?
O3 W2 O22 73.3(5) . . ?
O6 W2 Cs1 51.0(6) . . ?
O7 W2 Cs1 63.9(5) . . ?
O7 W2 Cs1 63.9(5) 10_556 . ?
O3 W2 Cs1 131.9(4) 10_556 . ?
O3 W2 Cs1 131.9(4) . . ?
O22 W2 Cs1 136.0(4) . . ?
O8 W3 O10 101.3(6) . . ?
O8 W3 O11 102.5(6) . . ?
O10 W3 O11 90.8(6) . . ?
O8 W3 O9 100.1(7) . . ?
O10 W3 O9 89.4(7) . . ?
O11 W3 O9 157.0(6) . . ?
O8 W3 O5 99.2(6) . . ?
O10 W3 O5 159.5(5) . . ?
O11 W3 O5 85.6(5) . . ?
O9 W3 O5 86.2(7) . . ?
O8 W3 O23 172.4(5) . . ?
O10 W3 O23 76.3(6) . . ?
O11 W3 O23 84.8(5) . . ?
O9 W3 O23 72.9(6) . . ?
O5 W3 O23 83.2(5) . . ?
O8 W3 Cs4 85.1(4) . . ?
O10 W3 Cs4 50.0(4) . . ?
O11 W3 Cs4 48.7(4) . . ?
O9 W3 Cs4 139.0(6) . . ?
O5 W3 Cs4 133.5(4) . . ?
O23 W3 Cs4 98.4(3) . . ?
O8 W3 Cs1 79.6(4) . 1_565 ?
O10 W3 Cs1 42.6(4) . 1_565 ?
O11 W3 Cs1 131.3(4) . 1_565 ?
O9 W3 Cs1 57.9(6) . 1_565 ?
O5 W3 Cs1 142.8(4) . 1_565 ?
O23 W3 Cs1 94.1(3) . 1_565 ?
Cs4 W3 Cs1 83.73(4) . 1_565 ?
O12 W4 O14 101.0(6) . . ?
O12 W4 O13 101.5(6) . . ?
O14 W4 O13 89.9(5) . . ?
O12 W4 O11 102.7(6) . . ?
O14 W4 O11 89.7(5) . . ?
O13 W4 O11 155.4(6) . . ?
O12 W4 O2 100.9(6) . . ?
O14 W4 O2 158.1(6) . . ?
O13 W4 O2 86.5(6) . . ?
O11 W4 O2 84.8(5) . . ?
O12 W4 O24 172.3(5) . . ?
O14 W4 O24 73.2(5) . . ?
O13 W4 O24 73.8(5) . . ?
O11 W4 O24 82.5(5) . . ?
O2 W4 O24 85.1(5) . . ?
O12 W4 Cs4 82.4(4) . . ?
O14 W4 Cs4 48.2(4) . . ?
O13 W4 Cs4 137.2(4) . . ?
O11 W4 Cs4 51.4(4) . . ?
O2 W4 Cs4 135.1(4) . . ?
O24 W4 Cs4 96.8(3) . . ?
O12 W4 Cs3 48.0(5) . . ?
O14 W4 Cs3 148.7(4) . . ?
O13 W4 Cs3 100.0(4) . . ?
O11 W4 Cs3 93.1(4) . . ?
O2 W4 Cs3 53.0(4) . . ?
O24 W4 Cs3 138.1(3) . . ?
Cs4 W4 Cs3 112.71(5) . . ?
O15 W5 O16 99.3(6) . . ?
O15 W5 O17 100.6(7) . . ?
O16 W5 O17 91.3(6) . . ?
O15 W5 O13 104.2(6) . . ?
O16 W5 O13 90.8(6) . . ?
O17 W5 O13 154.4(7) . . ?
O15 W5 O7 101.1(6) . . ?
O16 W5 O7 159.6(6) . . ?
O17 W5 O7 84.0(7) . . ?
O13 W5 O7 85.2(6) . . ?
O15 W5 O24 173.1(6) . . ?
O16 W5 O24 75.0(5) . . ?
O17 W5 O24 83.5(6) . . ?
O13 W5 O24 72.5(5) . . ?
O7 W5 O24 84.7(5) . . ?
O15 W5 Cs5 77.5(5) . . ?
O16 W5 Cs5 52.7(4) . . ?
O17 W5 Cs5 50.1(5) . . ?
O13 W5 Cs5 142.5(4) . . ?
O7 W5 Cs5 131.8(5) . . ?
O24 W5 Cs5 101.4(3) . . ?
O15 W5 Cs2 54.3(5) . 9_556 ?
O16 W5 Cs2 45.6(4) . 9_556 ?
O17 W5 Cs2 104.9(5) . 9_556 ?
O13 W5 Cs2 94.6(4) . 9_556 ?
O7 W5 Cs2 154.6(4) . 9_556 ?
O24 W5 Cs2 119.5(3) . 9_556 ?
Cs5 W5 Cs2 55.34(9) . 9_556 ?
O15 W5 Cs1 53.2(5) . . ?
O16 W5 Cs1 133.0(4) . . ?
O17 W5 Cs1 63.3(5) . . ?
O13 W5 Cs1 129.5(4) . . ?
O7 W5 Cs1 61.7(5) . . ?
O24 W5 Cs1 133.6(3) . . ?
Cs5 W5 Cs1 82.11(11) . . ?
Cs2 W5 Cs1 100.67(11) 9_556 . ?
O15 W5 Cs2 68.2(5) . . ?
O16 W5 Cs2 37.7(4) . . ?
O17 W5 Cs2 116.8(5) . . ?
O13 W5 Cs2 78.8(4) . . ?
O7 W5 Cs2 157.5(4) . . ?
O24 W5 Cs2 105.1(3) . . ?
Cs5 W5 Cs2 67.04(7) . . ?
Cs2 W5 Cs2 18.5(2) 9_556 . ?
Cs1 W5 Cs2 118.21(10) . . ?
O18 Nb1 O19 103.7(6) . . ?
O18 Nb1 O19 103.7(6) . 10_556 ?
O19 Nb1 O19 87.5(8) . 10_556 ?
O18 Nb1 O10 100.2(6) . 10_556 ?
O19 Nb1 O10 156.0(5) . 10_556 ?
O19 Nb1 O10 87.8(5) 10_556 10_556 ?
O18 Nb1 O10 100.2(6) . . ?
O19 Nb1 O10 87.8(5) . . ?
O19 Nb1 O10 156.0(5) 10_556 . ?
O10 Nb1 O10 86.9(8) 10_556 . ?
O18 Nb1 O23 168.9(8) . . ?
O19 Nb1 O23 84.2(5) . . ?
O19 Nb1 O23 84.2(5) 10_556 . ?
O10 Nb1 O23 71.9(5) 10_556 . ?
O10 Nb1 O23 71.9(5) . . ?
O18 Nb1 Cs1 64.0(7) . 1_565 ?
O19 Nb1 Cs1 135.8(4) . 1_565 ?
O19 Nb1 Cs1 135.8(4) 10_556 1_565 ?
O10 Nb1 Cs1 56.4(4) 10_556 1_565 ?
O10 Nb1 Cs1 56.4(4) . 1_565 ?
O23 Nb1 Cs1 105.0(4) . 1_565 ?
O18 Nb1 Cs4 84.18(5) . 10_556 ?
O19 Nb1 Cs4 133.6(4) . 10_556 ?
O19 Nb1 Cs4 46.7(4) 10_556 10_556 ?
O10 Nb1 Cs4 50.0(4) 10_556 10_556 ?
O10 Nb1 Cs4 136.5(4) . 10_556 ?
O23 Nb1 Cs4 96.07(4) . 10_556 ?
Cs1 Nb1 Cs4 89.12(4) 1_565 10_556 ?
O18 Nb1 Cs4 84.18(5) . . ?
O19 Nb1 Cs4 46.7(4) . . ?
O19 Nb1 Cs4 133.6(4) 10_556 . ?
O10 Nb1 Cs4 136.5(4) 10_556 . ?
O10 Nb1 Cs4 50.0(4) . . ?
O23 Nb1 Cs4 96.07(4) . . ?
Cs1 Nb1 Cs4 89.12(4) 1_565 . ?
Cs4 Nb1 Cs4 167.78(9) 10_556 . ?
O19 Nb2 O20 104.1(7) . . ?
O19 Nb2 O21 90.2(6) . . ?
O20 Nb2 O21 100.9(8) . . ?
O19 Nb2 O14 91.0(6) . . ?
O20 Nb2 O14 100.7(7) . . ?
O21 Nb2 O14 157.3(6) . . ?
O19 Nb2 O16 163.9(5) . . ?
O20 Nb2 O16 92.0(6) . . ?
O21 Nb2 O16 87.5(6) . . ?
O14 Nb2 O16 85.0(5) . . ?
O19 Nb2 O24 88.6(5) . . ?
O20 Nb2 O24 166.6(6) . . ?
O21 Nb2 O24 83.1(6) . . ?
O14 Nb2 O24 74.3(5) . . ?
O16 Nb2 O24 75.3(5) . . ?
O19 Nb2 Cs4 49.6(4) . . ?
O20 Nb2 Cs4 86.2(5) . . ?
O21 Nb2 Cs4 139.4(5) . . ?
O14 Nb2 Cs4 49.1(4) . . ?
O16 Nb2 Cs4 132.5(4) . . ?
O24 Nb2 Cs4 99.1(3) . . ?
O19 Nb2 Cs5 138.7(4) . . ?
O20 Nb2 Cs5 78.5(5) . . ?
O21 Nb2 Cs5 49.7(5) . . ?
O14 Nb2 Cs5 129.6(4) . . ?
O16 Nb2 Cs5 45.0(4) . . ?
O24 Nb2 Cs5 94.9(3) . . ?
Cs4 Nb2 Cs5 164.11(6) . . ?
O19 Nb2 Cs2 149.0(4) . . ?
O20 Nb2 Cs2 55.2(6) . . ?
O21 Nb2 Cs2 114.6(5) . . ?
O14 Nb2 Cs2 73.2(4) . . ?
O16 Nb2 Cs2 43.5(4) . . ?
O24 Nb2 Cs2 111.5(3) . . ?
Cs4 Nb2 Cs2 102.28(10) . . ?
Cs5 Nb2 Cs2 65.37(10) . . ?
O24 Si1 O24 109.9(9) 10_556 . ?
O24 Si1 O23 109.0(5) 10_556 . ?
O24 Si1 O23 109.0(5) . . ?
O24 Si1 O22 109.7(6) 10_556 . ?
O24 Si1 O22 109.7(6) . . ?
O23 Si1 O22 109.5(9) . . ?
OW7 Cs1 O12 99.2(3) 3 11 ?
OW7 Cs1 O12 99.2(3) 3 4_556 ?
O12 Cs1 O12 161.4(5) 11 4_556 ?
OW7 Cs1 O10 92.6(10) 3 10_546 ?
O12 Cs1 O10 63.7(3) 11 10_546 ?
O12 Cs1 O10 112.3(3) 4_556 10_546 ?
OW7 Cs1 O10 92.6(10) 3 1_545 ?
O12 Cs1 O10 112.3(3) 11 1_545 ?
O12 Cs1 O10 63.7(3) 4_556 1_545 ?
O10 Cs1 O10 49.3(5) 10_546 1_545 ?
OW7 Cs1 O6 138.5(12) 3 . ?
O12 Cs1 O6 84.2(3) 11 . ?
O12 Cs1 O6 84.2(3) 4_556 . ?
O10 Cs1 O6 124.6(4) 10_546 . ?
O10 Cs1 O6 124.6(4) 1_545 . ?
OW7 Cs1 O15 61.3(7) 3 . ?
O12 Cs1 O15 140.3(3) 11 . ?
O12 Cs1 O15 54.1(3) 4_556 . ?
O10 Cs1 O15 143.4(3) 10_546 . ?
O10 Cs1 O15 103.3(3) 1_545 . ?
O6 Cs1 O15 89.9(3) . . ?
OW7 Cs1 O15 61.3(7) 3 10_556 ?
O12 Cs1 O15 54.1(3) 11 10_556 ?
O12 Cs1 O15 140.3(3) 4_556 10_556 ?
O10 Cs1 O15 103.3(3) 10_546 10_556 ?
O10 Cs1 O15 143.4(3) 1_545 10_556 ?
O6 Cs1 O15 89.9(3) . 10_556 ?
O15 Cs1 O15 86.8(4) . 10_556 ?
OW7 Cs1 O18 49.0(11) 3 1_545 ?
O12 Cs1 O18 94.8(3) 11 1_545 ?
O12 Cs1 O18 94.8(3) 4_556 1_545 ?
O10 Cs1 O18 49.0(3) 10_546 1_545 ?
O10 Cs1 O18 49.0(3) 1_545 1_545 ?
O6 Cs1 O18 172.5(4) . 1_545 ?
O15 Cs1 O18 95.5(3) . 1_545 ?
O15 Cs1 O18 95.5(3) 10_556 1_545 ?
OW7 Cs1 O7 96.5(11) 3 10_556 ?
O12 Cs1 O7 70.3(3) 11 10_556 ?
O12 Cs1 O7 110.5(3) 4_556 10_556 ?
O10 Cs1 O7 133.9(3) 10_546 10_556 ?
O10 Cs1 O7 170.0(3) 1_545 10_556 ?
O6 Cs1 O7 45.4(4) . 10_556 ?
O15 Cs1 O7 77.7(3) . 10_556 ?
O15 Cs1 O7 46.2(3) 10_556 10_556 ?
O18 Cs1 O7 141.0(3) 1_545 10_556 ?
OW7 Cs1 O7 96.5(11) 3 . ?
O12 Cs1 O7 110.5(3) 11 . ?
O12 Cs1 O7 70.3(3) 4_556 . ?
O10 Cs1 O7 170.0(3) 10_546 . ?
O10 Cs1 O7 133.9(3) 1_545 . ?
O6 Cs1 O7 45.4(4) . . ?
O15 Cs1 O7 46.2(3) . . ?
O15 Cs1 O7 77.7(3) 10_556 . ?
O18 Cs1 O7 141.0(3) 1_545 . ?
O7 Cs1 O7 40.8(5) 10_556 . ?
OW7 Cs1 O17 61.0(12) 3 . ?
O12 Cs1 O17 95.8(2) 11 . ?
O12 Cs1 O17 95.8(2) 4_556 . ?
O10 Cs1 O17 144.7(3) 10_546 . ?
O10 Cs1 O17 144.7(3) 1_545 . ?
O6 Cs1 O17 77.5(4) . . ?
O15 Cs1 O17 44.8(2) . . ?
O15 Cs1 O17 44.8(2) 10_556 . ?
O18 Cs1 O17 110.0(4) 1_545 . ?
O7 Cs1 O17 40.7(3) 10_556 . ?
O7 Cs1 O17 40.7(3) . . ?
Cs2 Cs2 OW8 161.5(23) 9_556 . ?
Cs2 Cs2 OW8 161.5(23) 9_556 12 ?
OW8 Cs2 OW8 27.2(46) . 12 ?
Cs2 Cs2 O16 81.0(5) 9_556 4_556 ?
OW8 Cs2 O16 100.0(22) . 4_556 ?
OW8 Cs2 O16 117.2(22) 12 4_556 ?
Cs2 Cs2 O16 81.0(5) 9_556 9_556 ?
OW8 Cs2 O16 117.2(22) . 9_556 ?
OW8 Cs2 O16 100.0(22) 12 9_556 ?
O16 Cs2 O16 74.4(5) 4_556 9_556 ?
Cs2 Cs2 O16 72.9(4) 9_556 12 ?
OW8 Cs2 O16 104.7(22) . 12 ?
OW8 Cs2 O16 88.8(22) 12 12 ?
O16 Cs2 O16 153.9(3) 4_556 12 ?
O16 Cs2 O16 101.0(4) 9_556 12 ?
Cs2 Cs2 O16 72.9(4) 9_556 . ?
OW8 Cs2 O16 88.8(22) . . ?
OW8 Cs2 O16 104.7(22) 12 . ?
O16 Cs2 O16 101.0(4) 4_556 . ?
O16 Cs2 O16 153.9(3) 9_556 . ?
O16 Cs2 O16 71.7(5) 12 . ?
Cs2 Cs2 O15 111.7(3) 9_556 4_556 ?
OW8 Cs2 O15 58.9(23) . 4_556 ?
OW8 Cs2 O15 84.7(23) 12 4_556 ?
O16 Cs2 O15 48.9(3) 4_556 4_556 ?
O16 Cs2 O15 115.9(4) 9_556 4_556 ?
O16 Cs2 O15 143.1(4) 12 4_556 ?
O16 Cs2 O15 75.0(3) . 4_556 ?
Cs2 Cs2 O15 111.7(3) 9_556 9_556 ?
OW8 Cs2 O15 84.7(23) . 9_556 ?
OW8 Cs2 O15 58.9(23) 12 9_556 ?
O16 Cs2 O15 115.9(4) 4_556 9_556 ?
O16 Cs2 O15 48.9(3) 9_556 9_556 ?
O16 Cs2 O15 75.0(3) 12 9_556 ?
O16 Cs2 O15 143.1(4) . 9_556 ?
O15 Cs2 O15 129.3(5) 4_556 9_556 ?
Cs2 Cs2 O20 104.2(6) 9_556 . ?
OW8 Cs2 O20 63.9(21) . . ?
OW8 Cs2 O20 63.9(21) 12 . ?
O16 Cs2 O20 142.7(2) 4_556 . ?
O16 Cs2 O20 142.7(2) 9_556 . ?
O16 Cs2 O20 48.6(3) 12 . ?
O16 Cs2 O20 48.6(3) . . ?
O15 Cs2 O20 96.8(3) 4_556 . ?
O15 Cs2 O20 96.8(3) 9_556 . ?
Cs2 Cs2 Cs5 123.0(6) 9_556 9_556 ?
OW8 Cs2 Cs5 70.3(21) . 9_556 ?
OW8 Cs2 Cs5 70.3(21) 12 9_556 ?
O16 Cs2 Cs5 55.3(3) 4_556 9_556 ?
O16 Cs2 Cs5 55.3(3) 9_556 9_556 ?
O16 Cs2 Cs5 142.5(2) 12 9_556 ?
O16 Cs2 Cs5 142.5(2) . 9_556 ?
O15 Cs2 Cs5 67.6(3) 4_556 9_556 ?
O15 Cs2 Cs5 67.6(3) 9_556 9_556 ?
O20 Cs2 Cs5 132.8(4) . 9_556 ?
Cs2 Cs2 W5 95.5(3) 9_556 4_556 ?
OW8 Cs2 W5 79.6(23) . 4_556 ?
OW8 Cs2 W5 102.7(23) 12 4_556 ?
O16 Cs2 W5 25.5(2) 4_556 4_556 ?
O16 Cs2 W5 97.4(3) 9_556 4_556 ?
O16 Cs2 W5 156.3(3) 12 4_556 ?
O16 Cs2 W5 85.3(2) . 4_556 ?
O15 Cs2 W5 23.6(2) 4_556 4_556 ?
O15 Cs2 W5 128.6(3) 9_556 4_556 ?
O20 Cs2 W5 118.37(12) . 4_556 ?
Cs5 Cs2 W5 61.10(8) 9_556 4_556 ?
OW5 Cs3 OW2 92.0(9) . . ?
OW5 Cs3 O1 89.4(8) . . ?
OW2 Cs3 O1 138.6(6) . . ?
OW5 Cs3 O1 65.3(8) . 13_556 ?
OW2 Cs3 O1 72.6(6) . 13_556 ?
O1 Cs3 O1 70.5(4) . 13_556 ?
OW5 Cs3 O12 129.8(7) . . ?
OW2 Cs3 O12 109.9(6) . . ?
O1 Cs3 O12 100.5(4) . . ?
O1 Cs3 O12 163.4(4) 13_556 . ?
OW5 Cs3 O8 169.1(8) . 4_566 ?
OW2 Cs3 O8 77.4(6) . 4_566 ?
O1 Cs3 O8 97.1(4) . 4_566 ?
O1 Cs3 O8 108.6(4) 13_556 4_566 ?
O12 Cs3 O8 57.6(3) . 4_566 ?
OW5 Cs3 O2 110.6(8) . . ?
OW2 Cs3 O2 156.8(6) . . ?
O1 Cs3 O2 50.5(4) . . ?
O1 Cs3 O2 121.0(4) 13_556 . ?
O12 Cs3 O2 51.4(3) . . ?
O8 Cs3 O2 80.3(3) 4_566 . ?
OW5 Cs3 O6 66.1(8) . 11_556 ?
OW2 Cs3 O6 63.3(6) . 11_556 ?
O1 Cs3 O6 149.8(4) . 11_556 ?
O1 Cs3 O6 111.0(4) 13_556 11_556 ?
O12 Cs3 O6 84.0(4) . 11_556 ?
O8 Cs3 O6 110.0(4) 4_566 11_556 ?
O2 Cs3 O6 120.3(4) . 11_556 ?
OW5 Cs3 OW1 62.1(7) . . ?
OW2 Cs3 OW1 141.5(5) . . ?
O1 Cs3 OW1 73.1(3) . . ?
O1 Cs3 OW1 114.7(4) 13_556 . ?
O12 Cs3 OW1 74.0(4) . . ?
O8 Cs3 OW1 128.2(4) 4_566 . ?
O2 Cs3 OW1 53.9(3) . . ?
O6 Cs3 OW1 79.6(3) 11_556 . ?
OW5 Cs3 OW6 128.2(10) . . ?
OW2 Cs3 OW6 88.3(11) . . ?
O1 Cs3 OW6 59.6(10) . . ?
O1 Cs3 OW6 65.5(8) 13_556 . ?
O12 Cs3 OW6 98.0(7) . . ?
O8 Cs3 OW6 50.3(8) 4_566 . ?
O2 Cs3 OW6 82.0(10) . . ?
O6 Cs3 OW6 150.0(10) 11_556 . ?
OW1 Cs3 OW6 129.8(10) . . ?
OW5 Cs3 W1 101.8(7) . . ?
OW2 Cs3 W1 154.6(5) . . ?
O1 Cs3 W1 23.3(3) . . ?
O1 Cs3 W1 93.7(3) 13_556 . ?
O12 Cs3 W1 77.4(3) . . ?
O8 Cs3 W1 87.4(2) 4_566 . ?
O2 Cs3 W1 27.3(2) . . ?
O6 Cs3 W1 141.9(3) 11_556 . ?
OW1 Cs3 W1 63.48(4) . . ?
OW6 Cs3 W1 66.4(10) . . ?
OW5 Cs3 W4 125.6(7) . . ?
OW2 Cs3 W4 131.5(6) . . ?
O1 Cs3 W4 77.6(3) . . ?
O1 Cs3 W4 146.4(3) 13_556 . ?
O12 Cs3 W4 23.2(3) . . ?
O8 Cs3 W4 64.6(2) 4_566 . ?
O2 Cs3 W4 28.3(2) . . ?
O6 Cs3 W4 101.9(3) 11_556 . ?
OW1 Cs3 W4 63.6(3) . . ?
OW6 Cs3 W4 89.5(8) . . ?
W1 Cs3 W4 54.30(3) . . ?
O14 Cs4 O14 170.4(5) 4_566 . ?
O14 Cs4 OW3 82.3(7) 4_566 . ?
O14 Cs4 OW3 105.5(7) . . ?
O14 Cs4 OW3 105.5(7) 4_566 9_566 ?
O14 Cs4 OW3 82.3(7) . 9_566 ?
OW3 Cs4 OW3 74.3(11) . 9_566 ?
O14 Cs4 O19 130.4(3) 4_566 . ?
O14 Cs4 O19 50.9(3) . . ?
OW3 Cs4 O19 67.2(7) . . ?
OW3 Cs4 O19 102.7(7) 9_566 . ?
O14 Cs4 O19 50.9(3) 4_566 4_566 ?
O14 Cs4 O19 130.4(3) . 4_566 ?
OW3 Cs4 O19 102.7(7) . 4_566 ?
OW3 Cs4 O19 67.2(7) 9_566 4_566 ?
O19 Cs4 O19 167.9(5) . 4_566 ?
O14 Cs4 O11 49.5(3) 4_566 4_566 ?
O14 Cs4 O11 121.5(3) . 4_566 ?
OW3 Cs4 O11 130.3(7) . 4_566 ?
OW3 Cs4 O11 124.1(7) 9_566 4_566 ?
O19 Cs4 O11 132.3(3) . 4_566 ?
O19 Cs4 O11 59.1(3) 4_566 4_566 ?
O14 Cs4 O11 121.5(3) 4_566 . ?
O14 Cs4 O11 49.5(3) . . ?
OW3 Cs4 O11 124.1(7) . . ?
OW3 Cs4 O11 130.3(7) 9_566 . ?
O19 Cs4 O11 59.1(3) . . ?
O19 Cs4 O11 132.3(3) 4_566 . ?
O11 Cs4 O11 81.5(4) 4_566 . ?
O14 Cs4 O10 84.3(3) 4_566 4_566 ?
O14 Cs4 O10 90.8(3) . 4_566 ?
OW3 Cs4 O10 152.2(7) . 4_566 ?
OW3 Cs4 O10 86.0(6) 9_566 4_566 ?
O19 Cs4 O10 137.9(3) . 4_566 ?
O19 Cs4 O10 50.6(3) 4_566 4_566 ?
O11 Cs4 O10 48.4(3) 4_566 4_566 ?
O11 Cs4 O10 83.6(3) . 4_566 ?
O14 Cs4 O10 90.8(3) 4_566 . ?
O14 Cs4 O10 84.3(3) . . ?
OW3 Cs4 O10 86.0(6) . . ?
OW3 Cs4 O10 152.2(7) 9_566 . ?
O19 Cs4 O10 50.6(3) . . ?
O19 Cs4 O10 137.9(3) 4_566 . ?
O11 Cs4 O10 83.6(3) 4_566 . ?
O11 Cs4 O10 48.4(3) . . ?
O10 Cs4 O10 118.5(5) 4_566 . ?
O14 Cs4 Nb2 155.7(2) 4_566 . ?
O14 Cs4 Nb2 28.3(3) . . ?
OW3 Cs4 Nb2 78.9(7) . . ?
OW3 Cs4 Nb2 84.2(7) 9_566 . ?
O19 Cs4 Nb2 26.2(2) . . ?
O19 Cs4 Nb2 149.2(2) 4_566 . ?
O11 Cs4 Nb2 141.4(2) 4_566 . ?
O11 Cs4 Nb2 59.9(2) . . ?
O10 Cs4 Nb2 119.0(2) 4_566 . ?
O10 Cs4 Nb2 72.7(2) . . ?
O14 Cs4 Nb2 28.3(3) 4_566 4_566 ?
O14 Cs4 Nb2 155.7(2) . 4_566 ?
OW3 Cs4 Nb2 84.2(7) . 4_566 ?
OW3 Cs4 Nb2 78.9(7) 9_566 4_566 ?
O19 Cs4 Nb2 149.2(2) . 4_566 ?
O19 Cs4 Nb2 26.2(2) 4_566 4_566 ?
O11 Cs4 Nb2 59.9(2) 4_566 4_566 ?
O11 Cs4 Nb2 141.4(2) . 4_566 ?
O10 Cs4 Nb2 72.7(2) 4_566 4_566 ?
O10 Cs4 Nb2 119.0(2) . 4_566 ?
Nb2 Cs4 Nb2 158.77(9) . 4_566 ?
OW7 Cs5 OW7 55.8(25) . 3 ?
OW7 Cs5 O17 126.7(13) . . ?
OW7 Cs5 O17 71.0(13) 3 . ?
OW7 Cs5 O17 71.0(13) . 3 ?
OW7 Cs5 O17 126.7(13) 3 3 ?
O17 Cs5 O17 162.3(7) . 3 ?
OW7 Cs5 O16 132.8(6) . 10_556 ?
OW7 Cs5 O16 98.0(9) 3 10_556 ?
O17 Cs5 O16 50.0(3) . 10_556 ?
O17 Cs5 O16 120.0(3) 3 10_556 ?
OW7 Cs5 O16 132.8(6) . . ?
OW7 Cs5 O16 98.0(9) 3 . ?
O17 Cs5 O16 50.0(3) . . ?
O17 Cs5 O16 120.0(3) 3 . ?
O16 Cs5 O16 84.5(5) 10_556 . ?
OW7 Cs5 O16 98.0(9) . 3 ?
OW7 Cs5 O16 132.8(6) 3 3 ?
O17 Cs5 O16 120.0(3) . 3 ?
O17 Cs5 O16 50.0(3) 3 3 ?
O16 Cs5 O16 70.7(5) 10_556 3 ?
O16 Cs5 O16 124.9(5) . 3 ?
OW7 Cs5 O16 98.0(9) . 12 ?
OW7 Cs5 O16 132.8(6) 3 12 ?
O17 Cs5 O16 120.0(3) . 12 ?
O17 Cs5 O16 50.0(3) 3 12 ?
O16 Cs5 O16 124.9(5) 10_556 12 ?
O16 Cs5 O16 70.7(5) . 12 ?
O16 Cs5 O16 84.5(5) 3 12 ?
OW7 Cs5 O21 177.6(13) . . ?
OW7 Cs5 O21 126.6(13) 3 . ?
O17 Cs5 O21 55.6(4) . . ?
O17 Cs5 O21 106.7(5) 3 . ?
O16 Cs5 O21 48.2(3) 10_556 . ?
O16 Cs5 O21 48.2(3) . . ?
O16 Cs5 O21 80.3(3) 3 . ?
O16 Cs5 O21 80.3(3) 12 . ?
OW7 Cs5 O21 126.6(13) . 3 ?
OW7 Cs5 O21 177.6(13) 3 3 ?
O17 Cs5 O21 106.7(5) . 3 ?
O17 Cs5 O21 55.6(4) 3 3 ?
O16 Cs5 O21 80.3(3) 10_556 3 ?
O16 Cs5 O21 80.3(3) . 3 ?
O16 Cs5 O21 48.2(3) 3 3 ?
O16 Cs5 O21 48.2(3) 12 3 ?
O21 Cs5 O21 51.0(6) . 3 ?
OW7 Cs5 Cs2 84.6(2) . 2_554 ?
OW7 Cs5 Cs2 84.6(2) 3 2_554 ?
O17 Cs5 Cs2 90.95(4) . 2_554 ?
O17 Cs5 Cs2 90.95(4) 3 2_554 ?
O16 Cs5 Cs2 51.8(2) 10_556 2_554 ?
O16 Cs5 Cs2 135.9(3) . 2_554 ?
O16 Cs5 Cs2 51.8(2) 3 2_554 ?
O16 Cs5 Cs2 135.9(3) 12 2_554 ?
O21 Cs5 Cs2 95.56(14) . 2_554 ?
O21 Cs5 Cs2 95.56(14) 3 2_554 ?
OW7 Cs5 Cs2 84.6(2) . 9_556 ?
OW7 Cs5 Cs2 84.6(2) 3 9_556 ?
O17 Cs5 Cs2 90.95(4) . 9_556 ?
O17 Cs5 Cs2 90.95(4) 3 9_556 ?
O16 Cs5 Cs2 135.9(3) 10_556 9_556 ?
O16 Cs5 Cs2 51.8(2) . 9_556 ?
O16 Cs5 Cs2 135.9(3) 3 9_556 ?
O16 Cs5 Cs2 51.8(2) 12 9_556 ?
O21 Cs5 Cs2 95.56(14) . 9_556 ?
O21 Cs5 Cs2 95.56(14) 3 9_556 ?
Cs2 Cs5 Cs2 167.7(3) 2_554 9_556 ?
W1 O1 Cs3 110.1(7) . . ?
W1 O1 Cs3 139.9(7) . 13_556 ?
Cs3 O1 Cs3 109.5(4) . 13_556 ?
W1 O2 W4 151.2(7) . . ?
W1 O2 Cs3 98.2(5) . . ?
W4 O2 Cs3 98.7(5) . . ?
W1 O3 W2 121.2(6) . . ?
W1 O4 W1 121.3(10) 10_556 . ?
W1 O5 W3 150.3(7) . . ?
W2 O6 Cs1 105.4(8) . . ?
W2 O6 Cs3 125.1(3) . 11 ?
Cs1 O6 Cs3 86.5(4) . 11 ?
W2 O6 Cs3 125.1(3) . 4_556 ?
Cs1 O6 Cs3 86.5(4) . 4_556 ?
Cs3 O6 Cs3 108.7(5) 11 4_556 ?
W2 O7 W5 150.7(8) . . ?
W2 O7 Cs1 89.2(6) . . ?
W5 O7 Cs1 90.5(5) . . ?
W3 O8 Cs3 140.0(6) . 4_566 ?
W3 O9 W3 122.4(10) 10_556 . ?
W3 O9 Cs1 96.7(6) 10_556 1_565 ?
W3 O9 Cs1 96.7(6) . 1_565 ?
W3 O10 Nb1 121.4(7) . . ?
W3 O10 Cs4 104.4(5) . . ?
Nb1 O10 Cs4 102.2(5) . . ?
W3 O10 Cs1 115.0(6) . 1_565 ?
Nb1 O10 Cs1 93.3(5) . 1_565 ?
Cs4 O10 Cs1 120.6(4) . 1_565 ?
W3 O11 W4 152.7(8) . . ?
W3 O11 Cs4 105.1(5) . . ?
W4 O11 Cs4 101.1(5) . . ?
W4 O12 Cs1 158.4(7) . 11_556 ?
W4 O12 Cs3 108.8(6) . . ?
Cs1 O12 Cs3 90.4(4) 11_556 . ?
W4 O13 W5 123.8(7) . . ?
W4 O14 Nb2 120.3(7) . . ?
W4 O14 Cs4 105.5(5) . . ?
Nb2 O14 Cs4 102.6(5) . . ?
W5 O15 Cs2 102.1(6) . 9_556 ?
W5 O15 Cs1 104.0(6) . . ?
Cs2 O15 Cs1 137.0(4) 9_556 . ?
W5 O16 Nb2 118.0(6) . . ?
W5 O16 Cs2 108.8(5) . 9_556 ?
Nb2 O16 Cs2 131.6(6) . 9_556 ?
W5 O16 Cs2 121.4(5) . . ?
Nb2 O16 Cs2 110.5(5) . . ?
Cs2 O16 Cs2 26.1(3) 9_556 . ?
W5 O16 Cs5 100.0(5) . . ?
Nb2 O16 Cs5 108.5(5) . . ?
Cs2 O16 Cs5 72.9(3) 9_556 . ?
Cs2 O16 Cs5 93.7(3) . . ?
W5 O17 W5 155.1(11) 10_556 . ?
W5 O17 Cs5 102.2(5) 10_556 . ?
W5 O17 Cs5 102.2(5) . . ?
W5 O17 Cs1 89.7(5) 10_556 . ?
W5 O17 Cs1 89.7(5) . . ?
Cs5 O17 Cs1 102.5(5) . . ?
Nb1 O18 Cs1 90.4(8) . 1_565 ?
Nb2 O19 Nb1 147.1(8) . . ?
Nb2 O19 Cs4 104.2(5) . . ?
Nb1 O19 Cs4 106.3(5) . . ?
Nb2 O20 Nb2 139.6(12) . 12 ?
Nb2 O20 Cs2 99.3(6) . . ?
Nb2 O20 Cs2 99.3(6) 12 . ?
Nb2 O21 Nb2 148.8(9) 10_556 . ?
Nb2 O21 Cs5 105.3(5) 10_556 . ?
Nb2 O21 Cs5 105.3(5) . . ?
Si1 O22 W2 125.0(9) . . ?
Si1 O22 W1 123.6(6) . 10_556 ?
W2 O22 W1 92.1(5) . 10_556 ?
Si1 O22 W1 123.6(6) . . ?
W2 O22 W1 92.1(5) . . ?
W1 O22 W1 90.7(6) 10_556 . ?
Si1 O23 W3 125.1(5) . 10_556 ?
Si1 O23 W3 125.1(5) . . ?
W3 O23 W3 91.7(6) 10_556 . ?
Si1 O23 Nb1 124.0(9) . . ?
W3 O23 Nb1 90.3(5) 10_556 . ?
W3 O23 Nb1 90.3(5) . . ?
Si1 O24 Nb2 125.1(7) . . ?
Si1 O24 W4 124.9(7) . . ?
Nb2 O24 W4 92.2(4) . . ?
Si1 O24 W5 123.3(6) . . ?
Nb2 O24 W5 91.7(4) . . ?
W4 O24 W5 89.6(4) . . ?
Cs3 OW1 Cs3 145.7(6) 4_556 . ?
Cs3 OW2 Cs3 124.5(10) . 10_557 ?
Cs4 OW3 Cs4 105.7(11) . 9_566 ?
OW6 OW6 Cs3 145.6(76) 4_566 . ?
Cs5 OW7 Cs1 125.6(21) . 3 ?
OW8 OW8 Cs2 76.4(23) 12 . ?

loop_
_geom_bond_atom_site_label_1
_geom_bond_atom_site_label_2
_geom_bond_distance
_geom_bond_site_symmetry_2
_geom_bond_publ_flag
W1 O1 1.699(14) . ?
W1 O2 1.866(14) . ?
W1 O5 1.866(14) . ?
W1 O3 1.922(13) . ?
W1 O4 1.928(10) . ?
W1 O22 2.363(12) . ?
W1 Cs3 4.029(2) . ?
W2 O6 1.72(2) . ?
W2 O7 1.864(15) . ?
W2 O7 1.864(15) 10_556 ?
W2 O3 1.964(13) 10_556 ?
W2 O3 1.964(13) . ?
W2 O22 2.34(2) . ?
W2 Cs1 4.129(3) . ?
W3 O8 1.712(12) . ?
W3 O10 1.867(14) . ?
W3 O11 1.919(13) . ?
W3 O9 1.925(10) . ?
W3 O5 1.976(14) . ?
W3 O23 2.351(11) . ?
W3 Cs4 4.188(2) . ?
W3 Cs1 4.452(3) 1_565 ?
W4 O12 1.707(15) . ?
W4 O14 1.886(13) . ?
W4 O13 1.891(12) . ?
W4 O11 1.927(13) . ?
W4 O2 1.964(13) . ?
W4 O24 2.386(12) . ?
W4 Cs4 4.091(2) . ?
W4 Cs3 4.100(2) . ?
W5 O15 1.685(12) . ?
W5 O16 1.873(13) . ?
W5 O17 1.912(4) . ?
W5 O13 1.940(13) . ?
W5 O7 1.970(14) . ?
W5 O24 2.411(11) . ?
W5 Cs5 4.0184(15) . ?
W5 Cs2 4.110(3) 9_556 ?
W5 Cs1 4.214(3) . ?
W5 Cs2 4.477(4) . ?
Nb1 O18 1.73(2) . ?
Nb1 O19 2.001(13) . ?
Nb1 O19 2.001(13) 10_556 ?
Nb1 O10 2.019(14) 10_556 ?
Nb1 O10 2.019(14) . ?
Nb1 O23 2.43(2) . ?
Nb1 Cs1 3.991(4) 1_565 ?
Nb1 Cs4 4.2285(4) 10_556 ?
Nb1 Cs4 4.2285(4) . ?
Nb2 O19 1.856(12) . ?
Nb2 O20 1.905(7) . ?
Nb2 O21 1.907(5) . ?
Nb2 O14 1.981(14) . ?
Nb2 O16 2.046(13) . ?
Nb2 O24 2.270(12) . ?
Nb2 Cs4 4.081(2) . ?
Nb2 Cs5 4.351(6) . ?
Nb2 Cs2 4.366(6) . ?
Si1 O24 1.622(12) 10_556 ?
Si1 O24 1.622(12) . ?
Si1 O23 1.62(2) . ?
Si1 O22 1.65(2) . ?
Cs1 OW7 3.14(6) 3 ?
Cs1 O12 3.216(14) 11 ?
Cs1 O12 3.216(14) 4_556 ?
Cs1 O10 3.328(13) 10_546 ?
Cs1 O10 3.328(13) 1_545 ?
Cs1 O6 3.33(2) . ?
Cs1 O15 3.48(2) . ?
Cs1 O15 3.48(2) 10_556 ?
Cs1 O18 3.59(2) 1_545 ?
Cs1 O7 3.71(2) 10_556 ?
Cs1 O7 3.71(2) . ?
Cs1 O17 3.76(2) . ?
Cs2 Cs2 1.426(15) 9_556 ?
Cs2 OW8 2.45(8) . ?
Cs2 OW8 2.45(8) 12 ?
Cs2 O16 3.103(13) 4_556 ?
Cs2 O16 3.103(13) 9_556 ?
Cs2 O16 3.207(13) 12 ?
Cs2 O16 3.207(13) . ?
Cs2 O15 3.41(2) 4_556 ?
Cs2 O15 3.41(2) 9_556 ?
Cs2 O20 3.63(2) . ?
Cs2 Cs5 3.776(7) 9_556 ?
Cs2 W5 4.110(3) 4_556 ?
Cs3 OW5 3.03(4) . ?
Cs3 OW2 3.063(14) . ?
Cs3 O1 3.11(2) . ?
Cs3 O1 3.144(15) 13_556 ?
Cs3 O12 3.219(14) . ?
Cs3 O8 3.298(13) 4_566 ?
Cs3 O2 3.313(14) . ?
Cs3 O6 3.337(11) 11_556 ?
Cs3 OW1 3.543(6) . ?
Cs3 OW6 3.59(5) . ?
Cs4 O14 3.162(12) 4_566 ?
Cs4 O14 3.162(12) . ?
Cs4 OW3 3.18(2) . ?
Cs4 OW3 3.18(2) 9_566 ?
Cs4 O19 3.206(14) . ?
Cs4 O19 3.206(14) 4_566 ?
Cs4 O11 3.257(13) 4_566 ?
Cs4 O11 3.257(13) . ?
Cs4 O10 3.313(14) 4_566 ?
Cs4 O10 3.313(14) . ?
Cs4 Nb2 4.081(2) 4_566 ?
Cs5 OW7 2.94(6) . ?
Cs5 OW7 2.94(6) 3 ?
Cs5 O17 3.15(2) . ?
Cs5 O17 3.15(2) 3 ?
Cs5 O16 3.246(13) 10_556 ?
Cs5 O16 3.246(13) . ?
Cs5 O16 3.246(13) 3 ?
Cs5 O16 3.246(13) 12 ?
Cs5 O21 3.44(2) . ?
Cs5 O21 3.44(2) 3 ?
Cs5 Cs2 3.776(7) 2_554 ?
Cs5 Cs2 3.776(7) 9_556 ?
O1 Cs3 3.144(15) 13_556 ?
O4 W1 1.928(10) 10_556 ?
O6 Cs3 3.337(11) 11 ?
O6 Cs3 3.337(11) 4_556 ?
O8 Cs3 3.298(13) 4_566 ?
O9 W3 1.925(10) 10_556 ?
O9 Cs1 3.80(2) 1_565 ?
O10 Cs1 3.328(13) 1_565 ?
O12 Cs1 3.216(14) 11_556 ?
O15 Cs2 3.41(2) 9_556 ?
O16 Cs2 3.103(13) 9_556 ?
O17 W5 1.912(4) 10_556 ?
O18 Cs1 3.59(2) 1_565 ?
O20 Nb2 1.905(7) 12 ?
O21 Nb2 1.907(5) 10_556 ?
O22 W1 2.363(12) 10_556 ?
O23 W3 2.351(11) 10_556 ?
OW1 Cs3 3.543(6) 4_556 ?
OW2 Cs3 3.063(14) 10_557 ?
OW3 Cs4 3.18(2) 9_566 ?
OW4 OW4 0.74(11) 10_556 ?
OW6 OW6 0.97(9) 4_566 ?
OW7 Cs1 3.14(6) 3 ?
OW8 OW8 1.15(20) 12 ?
